data_7005027
loop_
_publ_author_name
'Jiang, Shi'
'Liu, Jianhui'
'Shi, Yu'
'Wang, Zhen'
'Akermark, Bj\"orn'
'Sun, Licheng'

_publ_section_title
;
 Fe-S complexes containing five-membered heterocycles: novel models for
 the active site of hydrogenases with unusual low reduction potential.
;
_journal_issue 8
_journal_name_full 'Dalton transactions (Cambridge, England : 2003)'
_journal_page_first 896
_journal_page_last 902
_journal_paper_doi 10.1039/b615037c
_journal_year 2007
_chemical_formula_moiety 'C13 H9 Fe2 N O7 S2'
_chemical_formula_sum 'C13 H9 Fe2 N O7 S2'
_chemical_formula_weight 467.03
_space_group_IT_number 2
_symmetry_cell_setting triclinic
_symmetry_space_group_name_Hall '-P 1'
_symmetry_space_group_name_H-M 'P -1'
_atom_sites_solution_hydrogens geom
_atom_sites_solution_primary direct
_atom_sites_solution_secondary difmap
_audit_creation_date 'Mar 10 21:12:03 2005'
_audit_creation_method SHELXL-97
_cell_angle_alpha 111.59(3)
_cell_angle_beta 96.93(3)
_cell_angle_gamma 108.30(3)
_cell_formula_units_Z 2
_cell_length_a 7.5684(15)
_cell_length_b 10.878(2)
_cell_length_c 12.426(3)
_cell_measurement_reflns_used 3567
_cell_measurement_temperature 273(2)
_cell_measurement_theta_max 17.84
_cell_measurement_theta_min 2.25
_cell_volume 870.2(5)
_computing_cell_refinement 'Bruker SMART'
_computing_data_collection 'Bruker SMART'
_computing_data_reduction 'Bruker SAINT'
_computing_molecular_graphics 'Bruker SHELXTL'
_computing_publication_material 'Bruker SHELXTL'
_computing_structure_refinement 'SHELXL-97 (Sheldrick, 1997)'
_computing_structure_solution 'SHELXS-97 (Sheldrick, 1990)'
_diffrn_ambient_temperature 273(2)
_diffrn_measured_fraction_theta_full 0.956
_diffrn_measured_fraction_theta_max 0.956
_diffrn_measurement_device_type 'Rigaku RAPID IP'
_diffrn_measurement_method '\w scans'
_diffrn_radiation_monochromator graphite
_diffrn_radiation_source 'fine-focus sealed tube'
_diffrn_radiation_type MoK\a
_diffrn_radiation_wavelength 0.71073
_diffrn_reflns_av_R_equivalents 0.0386
_diffrn_reflns_av_sigmaI/netI 0.0235
_diffrn_reflns_limit_h_max 9
_diffrn_reflns_limit_h_min 0
_diffrn_reflns_limit_k_max 13
_diffrn_reflns_limit_k_min -14
_diffrn_reflns_limit_l_max 15
_diffrn_reflns_limit_l_min -16
_diffrn_reflns_number 7286
_diffrn_reflns_theta_full 27.48
_diffrn_reflns_theta_max 27.48
_diffrn_reflns_theta_min 1.83
_exptl_absorpt_coefficient_mu 1.941
_exptl_absorpt_correction_T_max 0.8005
_exptl_absorpt_correction_T_min 0.5498
_exptl_absorpt_correction_type multi-scan
_exptl_absorpt_process_details SADABS
_exptl_crystal_colour red
_exptl_crystal_density_diffrn 1.782
_exptl_crystal_density_meas ?
_exptl_crystal_density_method 'not measured'
_exptl_crystal_description block
_exptl_crystal_F_000 468
_exptl_crystal_size_max 0.35
_exptl_crystal_size_mid 0.20
_exptl_crystal_size_min 0.12
_refine_diff_density_max 0.485
_refine_diff_density_min -0.599
_refine_diff_density_rms 0.158
_refine_ls_extinction_method none
_refine_ls_goodness_of_fit_ref 1.027
_refine_ls_hydrogen_treatment constr
_refine_ls_matrix_type full
_refine_ls_number_parameters 226
_refine_ls_number_reflns 3804
_refine_ls_number_restraints 0
_refine_ls_restrained_S_all 1.027
_refine_ls_R_factor_all 0.0396
_refine_ls_R_factor_gt 0.0335
_refine_ls_shift/su_max 0.000
_refine_ls_shift/su_mean 0.000
_refine_ls_structure_factor_coef Fsqd
_refine_ls_weighting_details 'calc w=1/[\s^2^(Fo^2^)+(0.0819P)^2^+0.0589P] where P=(Fo^2^+2Fc^2^)/3'
_refine_ls_weighting_scheme calc
_refine_ls_wR_factor_gt 0.0935
_refine_ls_wR_factor_ref 0.1065
_reflns_number_gt 3361
_reflns_number_total 3804
_reflns_threshold_expression >2sigma(I)
_cod_data_source_file b615037c.txt
_cod_data_source_block furan
_cod_depositor_comments
;
The following automatic conversions were performed:

'_exptl_crystal_density_meas' value 'none' was changed to '?' - the
value is perceived as not measured.

Automatic conversion script
Id: cif_fix_values 3008 2015-01-20 13:52:24Z robertas 
;
_cod_original_cell_volume 870.2(3)
_cod_original_sg_symbol_H-M p-1
_cod_database_code 7005027

loop_
_symmetry_equiv_pos_as_xyz
'x, y, z'
'-x, -y, -z'

loop_
_atom_site_label
_atom_site_type_symbol
_atom_site_fract_x
_atom_site_fract_y
_atom_site_fract_z
_atom_site_U_iso_or_equiv
_atom_site_adp_type
_atom_site_occupancy
_atom_site_symmetry_multiplicity
_atom_site_calc_flag
_atom_site_refinement_flags
_atom_site_disorder_assembly
_atom_site_disorder_group
Fe1 Fe -0.46703(4) 0.69757(4) 0.30370(3) 0.02799(12) Uani 1 1 d . . .
Fe2 Fe -0.16947(4) 0.67002(3) 0.38659(3) 0.02465(11) Uani 1 1 d . . .
S1 S -0.47262(8) 0.52800(6) 0.36601(5) 0.03059(15) Uani 1 1 d . . .
S2 S -0.28024(8) 0.61750(6) 0.19184(5) 0.02607(14) Uani 1 1 d . . .
N N -0.3956(3) 0.3435(2) 0.17516(19) 0.0320(4) Uani 1 1 d . . .
O1 O -0.2965(3) 0.9657(2) 0.2795(2) 0.0531(5) Uani 1 1 d . . .
O2 O -0.5577(3) 0.8390(3) 0.52855(19) 0.0558(6) Uani 1 1 d . . .
O3 O -0.8508(3) 0.5585(2) 0.13225(19) 0.0515(5) Uani 1 1 d . . .
O4 O -0.1270(3) 0.7981(2) 0.64567(16) 0.0441(4) Uani 1 1 d . . .
O5 O 0.0426(3) 0.4812(2) 0.37066(19) 0.0467(5) Uani 1 1 d . . .
O6 O 0.1347(3) 0.9292(2) 0.40859(18) 0.0447(4) Uani 1 1 d . . .
O7 O -0.3324(3) 0.1383(2) -0.08064(19) 0.0508(5) Uani 1 1 d . . .
C1 C -0.3662(4) 0.8623(3) 0.2878(2) 0.0367(5) Uani 1 1 d . . .
C2 C -0.5252(4) 0.7847(3) 0.4399(2) 0.0380(5) Uani 1 1 d . . .
C3 C -0.7022(4) 0.6144(3) 0.1981(2) 0.0358(5) Uani 1 1 d . . .
C4 C -0.1422(3) 0.7470(3) 0.5453(2) 0.0321(5) Uani 1 1 d . . .
C5 C -0.0405(3) 0.5523(3) 0.3759(2) 0.0327(5) Uani 1 1 d . . .
C6 C 0.0184(3) 0.8274(3) 0.4001(2) 0.0309(5) Uani 1 1 d . . .
C7 C -0.5390(4) 0.3533(3) 0.2415(2) 0.0380(5) Uani 1 1 d . . .
H7C H -0.5618 0.2815 0.2725 0.046 Uiso 1 1 calc R . .
H7A H -0.6593 0.3309 0.1867 0.046 Uiso 1 1 calc R . .
C8 C -0.3842(4) 0.4231(3) 0.1041(2) 0.0334(5) Uani 1 1 d . . .
H8A H -0.5132 0.3951 0.0560 0.040 Uiso 1 1 calc R . .
H8B H -0.3071 0.3971 0.0494 0.040 Uiso 1 1 calc R . .
C9 C -0.4340(4) 0.1916(3) 0.1026(3) 0.0434(6) Uani 1 1 d . . .
H9A H -0.5586 0.1474 0.0441 0.052 Uiso 1 1 calc R . .
H9B H -0.4417 0.1431 0.1547 0.052 Uiso 1 1 calc R . .
C10 C -0.2852(4) 0.1697(2) 0.0385(2) 0.0345(5) Uani 1 1 d . . .
C11 C -0.1128(4) 0.1675(4) 0.0700(3) 0.0514(7) Uani 1 1 d . . .
H11A H -0.0489 0.1844 0.1460 0.062 Uiso 1 1 calc R . .
C12 C -0.0443(5) 0.1344(4) -0.0346(3) 0.0605(9) Uani 1 1 d . . .
H12A H 0.0729 0.1255 -0.0404 0.073 Uiso 1 1 calc R . .
C13 C -0.1795(6) 0.1188(4) -0.1215(3) 0.0590(8) Uani 1 1 d . . .
H13A H -0.1718 0.0974 -0.2000 0.071 Uiso 1 1 calc R . .

loop_
_atom_site_aniso_label
_atom_site_aniso_U_11
_atom_site_aniso_U_22
_atom_site_aniso_U_33
_atom_site_aniso_U_23
_atom_site_aniso_U_13
_atom_site_aniso_U_12
Fe1 0.02633(19) 0.0346(2) 0.02550(19) 0.01283(15) 0.00671(13) 0.01511(14)
Fe2 0.02422(18) 0.03020(19) 0.02236(18) 0.01299(14) 0.00678(12) 0.01189(13)
S1 0.0282(3) 0.0399(3) 0.0289(3) 0.0189(2) 0.0123(2) 0.0130(2)
S2 0.0294(3) 0.0287(3) 0.0229(3) 0.0131(2) 0.0088(2) 0.0117(2)
N 0.0341(10) 0.0284(10) 0.0333(10) 0.0141(8) 0.0132(8) 0.0097(8)
O1 0.0538(12) 0.0404(11) 0.0642(14) 0.0252(10) 0.0110(10) 0.0157(9)
O2 0.0544(12) 0.0719(15) 0.0403(11) 0.0123(11) 0.0211(9) 0.0346(11)
O3 0.0319(10) 0.0677(14) 0.0465(12) 0.0241(10) -0.0004(8) 0.0135(9)
O4 0.0511(11) 0.0514(12) 0.0255(9) 0.0142(8) 0.0098(8) 0.0174(9)
O5 0.0491(11) 0.0542(12) 0.0557(12) 0.0303(10) 0.0183(9) 0.0343(10)
O6 0.0412(10) 0.0379(10) 0.0451(11) 0.0177(8) 0.0095(8) 0.0039(8)
O7 0.0653(13) 0.0577(13) 0.0368(10) 0.0226(9) 0.0100(9) 0.0318(10)
C1 0.0347(12) 0.0408(14) 0.0345(13) 0.0127(11) 0.0066(10) 0.0196(10)
C2 0.0321(12) 0.0466(14) 0.0384(13) 0.0168(11) 0.0097(10) 0.0211(11)
C3 0.0369(13) 0.0437(14) 0.0333(12) 0.0198(11) 0.0118(10) 0.0189(11)
C4 0.0297(11) 0.0371(13) 0.0323(12) 0.0175(10) 0.0073(9) 0.0140(9)
C5 0.0351(12) 0.0383(13) 0.0310(12) 0.0197(10) 0.0106(9) 0.0156(10)
C6 0.0318(11) 0.0347(12) 0.0247(11) 0.0112(9) 0.0052(8) 0.0138(9)
C7 0.0349(12) 0.0337(13) 0.0418(14) 0.0170(11) 0.0148(10) 0.0064(10)
C8 0.0405(13) 0.0296(12) 0.0244(11) 0.0075(9) 0.0071(9) 0.0120(9)
C9 0.0430(14) 0.0264(12) 0.0519(16) 0.0109(12) 0.0153(12) 0.0085(10)
C10 0.0415(13) 0.0248(11) 0.0310(12) 0.0089(9) 0.0062(10) 0.0103(9)
C11 0.0504(17) 0.0586(18) 0.0399(15) 0.0154(14) 0.0045(12) 0.0242(14)
C12 0.0511(18) 0.063(2) 0.066(2) 0.0198(17) 0.0232(16) 0.0279(16)
C13 0.092(3) 0.0581(19) 0.0474(18) 0.0287(15) 0.0379(17) 0.0401(18)

loop_
_atom_type_symbol
_atom_type_description
_atom_type_scat_dispersion_real
_atom_type_scat_dispersion_imag
_atom_type_scat_source
C C 0.0033 0.0016 'International Tables Vol C Tables 4.2.6.8 and 6.1.1.4'
H H 0.0000 0.0000 'International Tables Vol C Tables 4.2.6.8 and 6.1.1.4'
N N 0.0061 0.0033 'International Tables Vol C Tables 4.2.6.8 and 6.1.1.4'
O O 0.0106 0.0060 'International Tables Vol C Tables 4.2.6.8 and 6.1.1.4'
S S 0.1246 0.1234 'International Tables Vol C Tables 4.2.6.8 and 6.1.1.4'
Fe Fe 0.3463 0.8444 'International Tables Vol C Tables 4.2.6.8 and 6.1.1.4'

loop_
_geom_angle_atom_site_label_1
_geom_angle_atom_site_label_2
_geom_angle_atom_site_label_3
_geom_angle
_geom_angle_site_symmetry_1
_geom_angle_site_symmetry_3
_geom_angle_publ_flag
C2 Fe1 C3 100.24(12) . . ?
C2 Fe1 C1 92.90(13) . . ?
C3 Fe1 C1 101.02(12) . . ?
C2 Fe1 S1 86.19(9) . . ?
C3 Fe1 S1 101.24(9) . . ?
C1 Fe1 S1 157.52(8) . . ?
C2 Fe1 S2 155.85(8) . . ?
C3 Fe1 S2 103.50(9) . . ?
C1 Fe1 S2 86.90(9) . . ?
S1 Fe1 S2 84.94(3) . . ?
C2 Fe1 Fe2 100.50(8) . . ?
C3 Fe1 Fe2 147.83(8) . . ?
C1 Fe1 Fe2 102.19(8) . . ?
S1 Fe1 Fe2 56.14(3) . . ?
S2 Fe1 Fe2 56.19(2) . . ?
C6 Fe2 C4 91.13(12) . . ?
C6 Fe2 C5 100.93(11) . . ?
C4 Fe2 C5 99.98(11) . . ?
C6 Fe2 S1 156.50(8) . . ?
C4 Fe2 S1 87.38(9) . . ?
C5 Fe2 S1 102.42(8) . . ?
C6 Fe2 S2 88.28(9) . . ?
C4 Fe2 S2 158.11(8) . . ?
C5 Fe2 S2 101.61(8) . . ?
S1 Fe2 S2 84.55(5) . . ?
C6 Fe2 Fe1 102.00(8) . . ?
C4 Fe2 Fe1 102.99(8) . . ?
C5 Fe2 Fe1 146.98(8) . . ?
S1 Fe2 Fe1 55.77(3) . . ?
S2 Fe2 Fe1 55.92(3) . . ?
C7 S1 Fe1 112.29(9) . . ?
C7 S1 Fe2 109.57(9) . . ?
Fe1 S1 Fe2 68.09(3) . . ?
C8 S2 Fe1 112.83(9) . . ?
C8 S2 Fe2 109.24(9) . . ?
Fe1 S2 Fe2 67.89(3) . . ?
C8 N C7 112.3(2) . . ?
C8 N C9 112.4(2) . . ?
C7 N C9 109.45(19) . . ?
C13 O7 C10 106.1(2) . . ?
O1 C1 Fe1 177.4(2) . . ?
O2 C2 Fe1 177.6(2) . . ?
O3 C3 Fe1 177.9(2) . . ?
O4 C4 Fe2 178.2(2) . . ?
O5 C5 Fe2 178.7(3) . . ?
O6 C6 Fe2 178.3(2) . . ?
N C7 S1 114.20(17) . . ?
N C7 H7C 108.7 . . ?
S1 C7 H7C 108.7 . . ?
N C7 H7A 108.7 . . ?
S1 C7 H7A 108.7 . . ?
H7C C7 H7A 107.6 . . ?
N C8 S2 114.23(16) . . ?
N C8 H8A 108.7 . . ?
S2 C8 H8A 108.7 . . ?
N C8 H8B 108.7 . . ?
S2 C8 H8B 108.7 . . ?
H8A C8 H8B 107.6 . . ?
N C9 C10 113.7(2) . . ?
N C9 H9A 108.8 . . ?
C10 C9 H9A 108.8 . . ?
N C9 H9B 108.8 . . ?
C10 C9 H9B 108.8 . . ?
H9A C9 H9B 107.7 . . ?
C11 C10 O7 109.8(2) . . ?
C11 C10 C9 134.0(3) . . ?
O7 C10 C9 116.1(2) . . ?
C10 C11 C12 106.9(3) . . ?
C10 C11 H11A 126.6 . . ?
C12 C11 H11A 126.6 . . ?
C13 C12 C11 106.4(3) . . ?
C13 C12 H12A 126.8 . . ?
C11 C12 H12A 126.8 . . ?
C12 C13 O7 110.7(3) . . ?
C12 C13 H13A 124.6 . . ?
O7 C13 H13A 124.6 . . ?

loop_
_geom_bond_atom_site_label_1
_geom_bond_atom_site_label_2
_geom_bond_distance
_geom_bond_site_symmetry_2
_geom_bond_publ_flag
Fe1 C2 1.794(3) . ?
Fe1 C3 1.806(3) . ?
Fe1 C1 1.808(3) . ?
Fe1 S1 2.2391(8) . ?
Fe1 S2 2.2464(9) . ?
Fe1 Fe2 2.5127(8) . ?
Fe2 C6 1.784(3) . ?
Fe2 C4 1.792(3) . ?
Fe2 C5 1.817(3) . ?
Fe2 S1 2.2489(11) . ?
Fe2 S2 2.2535(9) . ?
S1 C7 1.818(3) . ?
S2 C8 1.825(3) . ?
N C8 1.439(3) . ?
N C7 1.447(3) . ?
N C9 1.472(3) . ?
O1 C1 1.131(3) . ?
O2 C2 1.140(3) . ?
O3 C3 1.134(3) . ?
O4 C4 1.137(3) . ?
O5 C5 1.130(3) . ?
O6 C6 1.136(3) . ?
O7 C13 1.363(4) . ?
O7 C10 1.363(3) . ?
C7 H7C 0.9700 . ?
C7 H7A 0.9700 . ?
C8 H8A 0.9700 . ?
C8 H8B 0.9700 . ?
C9 C10 1.485(4) . ?
C9 H9A 0.9700 . ?
C9 H9B 0.9700 . ?
C10 C11 1.327(4) . ?
C11 C12 1.422(5) . ?
C11 H11A 0.9300 . ?
C12 C13 1.315(5) . ?
C12 H12A 0.9300 . ?
C13 H13A 0.9300 . ?
